data_1569056
loop_
_publ_author_name
'Hsueh, Fang-Che'
'Rajeshkumar, Thayalan'
'Maron, Laurent'
'Scopelliti, Rosario'
'Sienkiewicz, Andrzej'
'Mazzanti, Marinella'

_publ_section_title
;
 Isolation and redox reactivity of cerium complexes in four redox states.
;
_journal_issue 22
_journal_name_full 'Chemical science'
_journal_page_first 6011
_journal_page_last 6021
_journal_paper_doi 10.1039/d3sc01478a
_journal_volume 14
_journal_year 2023
_chemical_formula_moiety 'C48 H69 Cl3 O6 Si3'
_chemical_formula_sum 'C48 H69 Cl3 O6 Si3'
_chemical_formula_weight 932.65
_space_group_crystal_system triclinic
_space_group_IT_number 2
_space_group_name_Hall '-P 1'
_space_group_name_H-M_alt 'P -1'
_atom_sites_solution_hydrogens geom
_atom_sites_solution_primary dual
_atom_sites_solution_secondary difmap
_audit_creation_date 2023-01-23
_audit_creation_method
;
Olex2 1.5
(compiled 2022.04.07 svn.rca3783a0 for OlexSys, GUI svn.r6498)
;
_audit_update_record
;
2023-02-01 deposited with the CCDC.	2023-05-05 downloaded from the CCDC.
;
_cell_angle_alpha 112.760(4)
_cell_angle_beta 91.008(3)
_cell_angle_gamma 93.713(3)
_cell_formula_units_Z 2
_cell_length_a 13.7393(4)
_cell_length_b 13.7546(5)
_cell_length_c 14.7849(6)
_cell_measurement_reflns_used 11627
_cell_measurement_temperature 140.00(11)
_cell_measurement_theta_max 72.4870
_cell_measurement_theta_min 3.1680
_cell_volume 2568.30(18)
_computing_cell_refinement 'CrysAlisPro 1.171.41.123a (Rigaku OD, 2022)'
_computing_data_collection 'CrysAlisPro 1.171.41.123a (Rigaku OD, 2022)'
_computing_data_reduction 'CrysAlisPro 1.171.41.123a (Rigaku OD, 2022)'
_computing_molecular_graphics 'Olex2 1.5 (Dolomanov et al., 2009)'
_computing_publication_material 'Olex2 1.5 (Dolomanov et al., 2009)'
_computing_structure_refinement 'SHELXL 2018/3 (Sheldrick, 2015)'
_computing_structure_solution 'SHELXT  (Sheldrick, 2015)'
_diffrn_ambient_environment N~2~
_diffrn_ambient_temperature 140.00(11)
_diffrn_detector 'CCD plate'
_diffrn_detector_area_resol_mean 10.2665
_diffrn_detector_type Atlas
_diffrn_measured_fraction_theta_full 0.999
_diffrn_measured_fraction_theta_max 0.973
_diffrn_measurement_details
;
List of Runs (angles in degrees, time in seconds):

  # Type    Start    End  Width  t~exp~   \w     \q     \k     \f   Frames
#--------------------------------------------------------------------------
  1  \w   -115.00 -84.00   1.00    7.50    --  -43.13-139.00 -86.00   31
  2  \w    -52.00 -25.00   1.00    7.50    --  -43.13 131.00 159.00   27
  3  \w    -80.00 -55.00   1.00    7.50    --  -43.13 139.00 -25.00   25
  4  \w     46.00  73.00   1.00    7.50    --   43.13-131.00  88.00   27
  5  \w     58.00  97.00   1.00    7.50    --   43.13-139.00 -86.00   39
  6  \w     71.00  97.00   1.00   30.00    --  103.80-131.00  88.00   26
  7  \w    108.00 133.00   1.00   30.00    --  103.80 139.00 -25.00   25
  8  \w     36.00 121.00   1.00   30.00    --  103.80-139.00 -86.00   85
  9  \w    111.00 136.00   1.00   30.00    --  103.80 131.00 159.00   25
 10  \w   -115.00 -15.00   1.00    7.50    --  -43.13 -57.00-180.00  100
 11  \w   -116.00 -19.00   1.00    7.50    --  -43.13 -37.00 -90.00   97
 12  \w    -21.00  74.00   1.00    7.50    --   43.13 -77.00  60.00   95
 13  \w    104.00 150.00   1.00   30.00    --  103.80 111.00  30.00   46
 14  \w     50.00 107.00   1.00   30.00    --  103.80-111.00  90.00   57
 15  \w     44.00  70.00   1.00   30.00    --  103.80-111.00   0.00   26
 16  \w    121.00 176.00   1.00   30.00    --  103.80 111.00-120.00   55
 17  \w     45.00 108.00   1.00   30.00    --  103.80-111.00-180.00   63
 18  \w     89.00 117.00   1.00   30.00    --  103.80 178.00 -90.00   28
 19  \w     77.00 177.00   1.00   30.00    --  103.80  30.00-180.00  100
 20  \w    105.00 136.00   1.00   30.00    --  103.80 -77.00-120.00   31
 21  \w     35.00 104.00   1.00   30.00    --  103.80-111.00 -30.00   69
 22  \w     83.00 108.00   1.00   30.00    --  103.80-111.00   0.00   25
 23  \w     31.00  81.00   1.00   30.00    --  103.80 -77.00-120.00   50
 24  \w     29.00 128.00   1.00   30.00    --  103.80 -30.00 -60.00   99
 25  \w     99.00 147.00   1.00   30.00    --  103.80  45.00-150.00   48
 26  \w    104.00 135.00   1.00   30.00    --  103.80  77.00 -60.00   31
 27  \w     85.00 176.00   1.00   30.00    --  103.80  61.00  90.00   91
;
_diffrn_measurement_device 'four-circle diffractometer'
_diffrn_measurement_device_type 'SuperNova, Dual, Cu at home/near, Atlas'
_diffrn_measurement_method '\w scans'
_diffrn_orient_matrix_type 'CrysAlisPro convention (1999,Acta A55,543-557)'
_diffrn_orient_matrix_UB_11 -0.0632689000
_diffrn_orient_matrix_UB_12 -0.0938719000
_diffrn_orient_matrix_UB_13 -0.0754589000
_diffrn_orient_matrix_UB_21 0.0929334000
_diffrn_orient_matrix_UB_22 -0.0546329000
_diffrn_orient_matrix_UB_23 -0.0421552000
_diffrn_orient_matrix_UB_31 -0.0036562000
_diffrn_orient_matrix_UB_32 -0.0551880000
_diffrn_orient_matrix_UB_33 0.0729709000
_diffrn_radiation_monochromator mirror
_diffrn_radiation_probe x-ray
_diffrn_radiation_type 'Cu K\a'
_diffrn_radiation_wavelength 1.54184
_diffrn_reflns_av_R_equivalents 0.0270
_diffrn_reflns_av_unetI/netI 0.0349
_diffrn_reflns_Laue_measured_fraction_full 0.999
_diffrn_reflns_Laue_measured_fraction_max 0.973
_diffrn_reflns_limit_h_max 16
_diffrn_reflns_limit_h_min -16
_diffrn_reflns_limit_k_max 15
_diffrn_reflns_limit_k_min -17
_diffrn_reflns_limit_l_max 18
_diffrn_reflns_limit_l_min -15
_diffrn_reflns_number 23460
_diffrn_reflns_point_group_measured_fraction_full 0.999
_diffrn_reflns_point_group_measured_fraction_max 0.973
_diffrn_reflns_theta_full 67.684
_diffrn_reflns_theta_max 72.784
_diffrn_reflns_theta_min 3.227
_diffrn_source 'micro-focus sealed X-ray tube'
_diffrn_source_type 'SuperNova (Cu) X-ray Source'
_exptl_absorpt_coefficient_mu 2.633
_exptl_absorpt_correction_T_max 0.874
_exptl_absorpt_correction_T_min 0.732
_exptl_absorpt_correction_type analytical
_exptl_absorpt_process_details
;
CrysAlisPro 1.171.41.123a (Rigaku Oxford Diffraction, 2022)
Analytical numeric absorption correction using a multifaceted crystal
model based on expressions derived by R.C. Clark & J.S. Reid.
(Clark, R. C. & Reid, J. S. (1995). Acta Cryst. A51, 887-897)
Empirical absorption correction using spherical harmonics,
implemented in SCALE3 ABSPACK scaling algorithm.
;
_exptl_crystal_colour 'clear pale colourless'
_exptl_crystal_density_diffrn 1.206
_exptl_crystal_description prism
_exptl_crystal_F_000 996
_exptl_crystal_size_max 0.173
_exptl_crystal_size_mid 0.073
_exptl_crystal_size_min 0.064
_refine_diff_density_max 0.462
_refine_diff_density_min -0.336
_refine_diff_density_rms 0.048
_refine_ls_extinction_method none
_refine_ls_goodness_of_fit_ref 1.026
_refine_ls_hydrogen_treatment constr
_refine_ls_matrix_type full
_refine_ls_number_parameters 559
_refine_ls_number_reflns 9934
_refine_ls_number_restraints 0
_refine_ls_restrained_S_all 1.026
_refine_ls_R_factor_all 0.0477
_refine_ls_R_factor_gt 0.0362
_refine_ls_shift/su_max 0.001
_refine_ls_shift/su_mean 0.000
_refine_ls_structure_factor_coef Fsqd
_refine_ls_weighting_details 'w=1/[\s^2^(Fo^2^)+(0.0496P)^2^+0.6680P] where P=(Fo^2^+2Fc^2^)/3'
_refine_ls_weighting_scheme calc
_refine_ls_wR_factor_gt 0.0908
_refine_ls_wR_factor_ref 0.0979
_reflns_Friedel_coverage 0.000
_reflns_number_gt 8126
_reflns_number_total 9934
_reflns_threshold_expression 'I > 2\s(I)'
_cod_data_source_file d3sc01478a2.cif
_cod_data_source_block ah348
_cod_depositor_comments 'Adding full bibliography for 1569056--1569065.cif.'
_cod_original_cell_volume 2568.28(17)
_cod_database_code 1569056
_shelx_shelxl_version_number 2018/3
_chemical_oxdiff_formula 'C48 H69 O6 Si3 Cl3'
_shelx_space_group_comment
;
The symmetry employed for this shelxl refinement is uniquely defined
by the following loop, which should always be used as a source of
symmetry information in preference to the above space-group names.
They are only intended as comments.
;
_shelx_estimated_absorpt_t_max 0.850
_shelx_estimated_absorpt_t_min 0.659
_olex2_refinement_description
;
1. Fixed Uiso
 At 1.2 times of:
  All C(H) groups
 At 1.5 times of:
  All C(H,H,H) groups
2.a Aromatic/amide H refined with riding coordinates:
 C2(H2), C4(H4), C6(H6), C8(H8), C9(H9), C10(H10), C11(H11), C22(H22),
 C23(H23), C24(H24), C25(H25), C36(H36), C37(H37), C38(H38), C39(H39)
2.b Idealised Me refined as rotating group:
 C14(H14A,H14B,H14C), C15(H15A,H15B,H15C), C16(H16A,H16B,H16C), C18(H18A,H18B,
 H18C), C19(H19A,H19B,H19C), C20(H20A,H20B,H20C), C28(H28A,H28B,H28C), C29(H29A,
 H29B,H29C), C30(H30A,H30B,H30C), C32(H32A,H32B,H32C), C33(H33A,H33B,H33C),
 C34(H34A,H34B,H34C), C42(H42A,H42B,H42C), C43(H43A,H43B,H43C), C44(H44A,H44B,
 H44C), C46(H46A,H46B,H46C), C47(H47A,H47B,H47C), C48(H48A,H48B,H48C)
;
_olex2_date_sample_data_collection 2022-03-03
_olex2_submission_special_instructions 'No special instructions were received'
_oxdiff_exptl_absorpt_empirical_details
;
Empirical correction (ABSPACK) includes:
- Absorption correction using spherical harmonics
- Frame scaling
- Detector area scaling
- B-factor correction
;
_oxdiff_exptl_absorpt_empirical_full_max 1.377
_oxdiff_exptl_absorpt_empirical_full_min 0.747

loop_
_space_group_symop_operation_xyz
'x, y, z'
'-x, -y, -z'

loop_
_atom_site_label
_atom_site_type_symbol
_atom_site_fract_x
_atom_site_fract_y
_atom_site_fract_z
_atom_site_U_iso_or_equiv
_atom_site_adp_type
_atom_site_occupancy
_atom_site_site_symmetry_order
_atom_site_calc_flag
_atom_site_refinement_flags_posn
_atom_site_refinement_flags_adp
_atom_site_refinement_flags_occupancy
_atom_site_disorder_assembly
_atom_site_disorder_group
Cl1 Cl 0.33478(4) 0.86764(4) 0.86794(3) 0.03570(11) Uani 1 1 d . . . . .
Cl2 Cl 0.32665(4) 0.68192(5) 0.24390(3) 0.04168(13) Uani 1 1 d . . . . .
Cl3 Cl 0.21966(4) 0.47957(4) 0.97859(4) 0.04142(12) Uani 1 1 d . . . . .
Si1 Si 0.27605(4) 0.97630(4) 0.82222(3) 0.02619(11) Uani 1 1 d . . . . .
Si2 Si 0.29293(3) 0.71850(4) 0.38966(3) 0.02326(10) Uani 1 1 d . . . . .
Si3 Si 0.21590(4) 0.54712(4) 0.87446(3) 0.02571(11) Uani 1 1 d . . . . .
O1 O 0.27775(10) 1.08857(10) 0.91359(9) 0.0328(3) Uani 1 1 d . . . . .
O2 O 0.33788(10) 0.99034(10) 0.73612(9) 0.0308(3) Uani 1 1 d . . . . .
O3 O 0.27246(10) 0.84109(10) 0.43850(10) 0.0315(3) Uani 1 1 d . . . . .
O4 O 0.19690(9) 0.64711(10) 0.39107(9) 0.0268(3) Uani 1 1 d . . . . .
O5 O 0.32046(9) 0.60745(10) 0.87741(9) 0.0290(3) Uani 1 1 d . . . . .
O6 O 0.13110(10) 0.62715(10) 0.90129(9) 0.0298(3) Uani 1 1 d . . . . .
C1 C 0.17913(12) 0.73572(13) 0.67777(11) 0.0209(3) Uani 1 1 d . . . . .
C2 C 0.25912(13) 0.74406(13) 0.62395(11) 0.0219(3) Uani 1 1 d . . . . .
H2 H 0.272326 0.806690 0.612150 0.026 Uiso 1 1 calc R U . . .
C3 C 0.31984(12) 0.66197(13) 0.58730(11) 0.0215(3) Uani 1 1 d . . . . .
C4 C 0.29871(12) 0.56943(13) 0.60379(12) 0.0224(3) Uani 1 1 d . . . . .
H4 H 0.340034 0.513050 0.579045 0.027 Uiso 1 1 calc R U . . .
C5 C 0.21768(12) 0.55861(13) 0.65614(11) 0.0218(3) Uani 1 1 d . . . . .
C6 C 0.15877(12) 0.64251(13) 0.69355(12) 0.0218(3) Uani 1 1 d . . . . .
H6 H 0.104199 0.636545 0.730160 0.026 Uiso 1 1 calc R U . . .
C7 C 0.11333(13) 0.82333(13) 0.71454(12) 0.0224(3) Uani 1 1 d . . . . .
C8 C 0.01395(14) 0.79936(15) 0.68763(13) 0.0286(4) Uani 1 1 d . . . . .
H8 H -0.009237 0.728402 0.648945 0.034 Uiso 1 1 calc R U . . .
C9 C -0.05128(14) 0.87718(16) 0.71635(14) 0.0328(4) Uani 1 1 d . . . . .
H9 H -0.118696 0.859528 0.697771 0.039 Uiso 1 1 calc R U . . .
C10 C -0.01803(15) 0.98052(16) 0.77207(14) 0.0347(4) Uani 1 1 d . . . . .
H10 H -0.062410 1.034351 0.791455 0.042 Uiso 1 1 calc R U . . .
C11 C 0.07993(15) 1.00551(14) 0.79960(13) 0.0315(4) Uani 1 1 d . . . . .
H11 H 0.101969 1.076938 0.837914 0.038 Uiso 1 1 calc R U . . .
C12 C 0.14793(13) 0.92824(13) 0.77252(12) 0.0245(3) Uani 1 1 d . . . . .
C13 C 0.26825(18) 1.12928(16) 1.01875(14) 0.0406(5) Uani 1 1 d . . . . .
C14 C 0.3653(2) 1.1247(2) 1.06635(19) 0.0586(7) Uani 1 1 d . . . . .
H14A H 0.380034 1.050808 1.046962 0.088 Uiso 1 1 calc R U . . .
H14B H 0.362010 1.157724 1.137918 0.088 Uiso 1 1 calc R U . . .
H14C H 0.416760 1.162762 1.045003 0.088 Uiso 1 1 calc R U . . .
C15 C 0.1869(2) 1.06476(19) 1.04428(17) 0.0519(6) Uani 1 1 d . . . . .
H15A H 0.125722 1.066732 1.010229 0.078 Uiso 1 1 calc R U . . .
H15B H 0.179045 1.094703 1.115350 0.078 Uiso 1 1 calc R U . . .
H15C H 0.203799 0.991363 1.023685 0.078 Uiso 1 1 calc R U . . .
C16 C 0.2426(2) 1.24226(18) 1.04584(18) 0.0538(6) Uani 1 1 d . . . . .
H16A H 0.294265 1.281356 1.025942 0.081 Uiso 1 1 calc R U . . .
H16B H 0.236223 1.275970 1.116996 0.081 Uiso 1 1 calc R U . . .
H16C H 0.180616 1.242563 1.012110 0.081 Uiso 1 1 calc R U . . .
C17 C 0.42895(15) 1.05074(17) 0.73601(15) 0.0370(4) Uani 1 1 d . . . . .
C18 C 0.4075(2) 1.16633(18) 0.76933(19) 0.0541(6) Uani 1 1 d . . . . .
H18A H 0.359411 1.173963 0.723272 0.081 Uiso 1 1 calc R U . . .
H18B H 0.467899 1.209223 0.771110 0.081 Uiso 1 1 calc R U . . .
H18C H 0.381517 1.190223 0.835051 0.081 Uiso 1 1 calc R U . . .
C19 C 0.45860(18) 1.0083(2) 0.63054(17) 0.0490(6) Uani 1 1 d . . . . .
H19A H 0.471729 0.933775 0.610288 0.073 Uiso 1 1 calc R U . . .
H19B H 0.517624 1.049056 0.624743 0.073 Uiso 1 1 calc R U . . .
H19C H 0.405669 1.014442 0.588235 0.073 Uiso 1 1 calc R U . . .
C20 C 0.5054(2) 1.0370(3) 0.8036(2) 0.0625(7) Uani 1 1 d . . . . .
H20A H 0.481352 1.059126 0.870010 0.094 Uiso 1 1 calc R U . . .
H20B H 0.565267 1.080345 0.804682 0.094 Uiso 1 1 calc R U . . .
H20C H 0.519428 0.962432 0.779902 0.094 Uiso 1 1 calc R U . . .
C21 C 0.40889(13) 0.67576(13) 0.53583(12) 0.0232(3) Uani 1 1 d . . . . .
C22 C 0.49913(14) 0.66636(16) 0.57504(14) 0.0314(4) Uani 1 1 d . . . . .
H22 H 0.501146 0.645377 0.629128 0.038 Uiso 1 1 calc R U . . .
C23 C 0.58608(14) 0.68690(17) 0.53701(15) 0.0339(4) Uani 1 1 d . . . . .
H23 H 0.646745 0.681560 0.565918 0.041 Uiso 1 1 calc R U . . .
C24 C 0.58406(14) 0.71510(16) 0.45707(15) 0.0329(4) Uani 1 1 d . . . . .
H24 H 0.643229 0.729777 0.430836 0.040 Uiso 1 1 calc R U . . .
C25 C 0.49520(14) 0.72180(15) 0.41550(14) 0.0293(4) Uani 1 1 d . . . . .
H25 H 0.494399 0.739791 0.359610 0.035 Uiso 1 1 calc R U . . .
C26 C 0.40620(13) 0.70295(13) 0.45300(12) 0.0235(3) Uani 1 1 d . . . . .
C27 C 0.19609(15) 0.90393(16) 0.42655(15) 0.0340(4) Uani 1 1 d . . . . .
C28 C 0.12161(19) 0.8392(2) 0.3455(2) 0.0534(6) Uani 1 1 d . . . . .
H28A H 0.154326 0.808479 0.283481 0.080 Uiso 1 1 calc R U . . .
H28B H 0.072387 0.884817 0.338897 0.080 Uiso 1 1 calc R U . . .
H28C H 0.089888 0.782406 0.361582 0.080 Uiso 1 1 calc R U . . .
C29 C 0.1499(2) 0.9494(3) 0.5241(2) 0.0732(10) Uani 1 1 d . . . . .
H29A H 0.114222 0.892436 0.537081 0.110 Uiso 1 1 calc R U . . .
H29B H 0.104598 1.001067 0.522896 0.110 Uiso 1 1 calc R U . . .
H29C H 0.200838 0.984252 0.575969 0.110 Uiso 1 1 calc R U . . .
C30 C 0.2477(2) 0.9900(2) 0.4010(3) 0.0651(8) Uani 1 1 d . . . . .
H30A H 0.296830 1.030604 0.453078 0.098 Uiso 1 1 calc R U . . .
H30B H 0.200000 1.037236 0.394635 0.098 Uiso 1 1 calc R U . . .
H30C H 0.279692 0.957922 0.338724 0.098 Uiso 1 1 calc R U . . .
C31 C 0.15637(15) 0.53901(14) 0.34473(13) 0.0313(4) Uani 1 1 d . . . . .
C32 C 0.08369(16) 0.52627(17) 0.41653(16) 0.0390(5) Uani 1 1 d . . . . .
H32A H 0.118266 0.537332 0.478682 0.058 Uiso 1 1 calc R U . . .
H32B H 0.050901 0.454856 0.388905 0.058 Uiso 1 1 calc R U . . .
H32C H 0.035078 0.578409 0.428251 0.058 Uiso 1 1 calc R U . . .
C33 C 0.23724(18) 0.46433(16) 0.32931(16) 0.0434(5) Uani 1 1 d . . . . .
H33A H 0.282832 0.474405 0.282877 0.065 Uiso 1 1 calc R U . . .
H33B H 0.208719 0.391073 0.302936 0.065 Uiso 1 1 calc R U . . .
H33C H 0.272225 0.479439 0.392189 0.065 Uiso 1 1 calc R U . . .
C34 C 0.10446(19) 0.5241(2) 0.24794(16) 0.0482(5) Uani 1 1 d . . . . .
H34A H 0.055528 0.575985 0.259977 0.072 Uiso 1 1 calc R U . . .
H34B H 0.072254 0.452548 0.218260 0.072 Uiso 1 1 calc R U . . .
H34C H 0.152191 0.534303 0.203281 0.072 Uiso 1 1 calc R U . . .
C35 C 0.19041(12) 0.45441(13) 0.66331(13) 0.0235(3) Uani 1 1 d . . . . .
C36 C 0.16918(13) 0.36809(14) 0.57467(14) 0.0289(4) Uani 1 1 d . . . . .
H36 H 0.174174 0.377824 0.514664 0.035 Uiso 1 1 calc R U . . .
C37 C 0.14093(15) 0.26837(14) 0.57233(15) 0.0351(4) Uani 1 1 d . . . . .
H37 H 0.126107 0.210763 0.511325 0.042 Uiso 1 1 calc R U . . .
C38 C 0.13451(16) 0.25343(15) 0.65918(17) 0.0377(4) Uani 1 1 d . . . . .
H38 H 0.116022 0.185242 0.658157 0.045 Uiso 1 1 calc R U . . .
C39 C 0.15500(15) 0.33777(15) 0.74744(15) 0.0342(4) Uani 1 1 d . . . . .
H39 H 0.150106 0.326555 0.806741 0.041 Uiso 1 1 calc R U . . .
C40 C 0.18296(13) 0.43995(14) 0.75226(13) 0.0269(4) Uani 1 1 d . . . . .
C41 C 0.42035(15) 0.57890(17) 0.87707(14) 0.0342(4) Uani 1 1 d . . . . .
C42 C 0.46128(18) 0.6298(2) 0.98187(16) 0.0509(6) Uani 1 1 d . . . . .
H42A H 0.454778 0.706173 1.006926 0.076 Uiso 1 1 calc R U . . .
H42B H 0.530406 0.616804 0.984028 0.076 Uiso 1 1 calc R U . . .
H42C H 0.425188 0.599491 1.022591 0.076 Uiso 1 1 calc R U . . .
C43 C 0.47359(17) 0.6225(2) 0.81072(18) 0.0478(5) Uani 1 1 d . . . . .
H43A H 0.445673 0.587141 0.743469 0.072 Uiso 1 1 calc R U . . .
H43B H 0.542921 0.609998 0.811960 0.072 Uiso 1 1 calc R U . . .
H43C H 0.466712 0.698665 0.833662 0.072 Uiso 1 1 calc R U . . .
C44 C 0.42480(19) 0.4588(2) 0.8357(2) 0.0526(6) Uani 1 1 d . . . . .
H44A H 0.389374 0.429566 0.877639 0.079 Uiso 1 1 calc R U . . .
H44B H 0.493085 0.441733 0.833935 0.079 Uiso 1 1 calc R U . . .
H44C H 0.394783 0.428051 0.769070 0.079 Uiso 1 1 calc R U . . .
C45 C 0.10798(15) 0.71612(15) 0.98868(13) 0.0312(4) Uani 1 1 d . . . . .
C46 C 0.19956(16) 0.77013(17) 1.05074(14) 0.0379(4) Uani 1 1 d . . . . .
H46A H 0.229407 0.720936 1.074292 0.057 Uiso 1 1 calc R U . . .
H46B H 0.182842 0.832481 1.106989 0.057 Uiso 1 1 calc R U . . .
H46C H 0.245778 0.791948 1.011138 0.057 Uiso 1 1 calc R U . . .
C47 C 0.05987(16) 0.79021(16) 0.95031(15) 0.0373(4) Uani 1 1 d . . . . .
H47A H 0.106310 0.814020 0.912189 0.056 Uiso 1 1 calc R U . . .
H47B H 0.040074 0.851557 1.005758 0.056 Uiso 1 1 calc R U . . .
H47C H 0.002255 0.752735 0.908279 0.056 Uiso 1 1 calc R U . . .
C48 C 0.03613(19) 0.67465(19) 1.04504(17) 0.0472(5) Uani 1 1 d . . . . .
H48A H -0.018959 0.633638 1.000821 0.071 Uiso 1 1 calc R U . . .
H48B H 0.012133 0.734302 1.099297 0.071 Uiso 1 1 calc R U . . .
H48C H 0.068957 0.629313 1.071290 0.071 Uiso 1 1 calc R U . . .

loop_
_atom_site_aniso_label
_atom_site_aniso_U_11
_atom_site_aniso_U_22
_atom_site_aniso_U_33
_atom_site_aniso_U_23
_atom_site_aniso_U_13
_atom_site_aniso_U_12
Cl1 0.0396(3) 0.0328(2) 0.0373(2) 0.01617(19) -0.00044(19) 0.00574(19)
Cl2 0.0351(3) 0.0682(3) 0.0276(2) 0.0237(2) 0.00779(18) 0.0107(2)
Cl3 0.0567(3) 0.0405(3) 0.0365(2) 0.0248(2) 0.0070(2) 0.0060(2)
Si1 0.0296(3) 0.0231(2) 0.0253(2) 0.00845(18) 0.00516(18) 0.00312(18)
Si2 0.0218(2) 0.0276(2) 0.0232(2) 0.01220(18) 0.00433(17) 0.00609(18)
Si3 0.0301(3) 0.0244(2) 0.0250(2) 0.01174(18) 0.00473(18) 0.00424(18)
O1 0.0406(8) 0.0274(6) 0.0273(6) 0.0074(5) 0.0070(5) 0.0002(6)
O2 0.0318(7) 0.0295(6) 0.0291(6) 0.0098(5) 0.0055(5) -0.0011(5)
O3 0.0278(7) 0.0291(6) 0.0408(7) 0.0166(6) -0.0014(5) 0.0071(5)
O4 0.0250(6) 0.0274(6) 0.0270(6) 0.0093(5) 0.0021(5) 0.0025(5)
O5 0.0281(7) 0.0301(6) 0.0300(6) 0.0129(5) 0.0017(5) 0.0037(5)
O6 0.0319(7) 0.0295(6) 0.0270(6) 0.0092(5) 0.0056(5) 0.0059(5)
C1 0.0229(8) 0.0201(7) 0.0183(7) 0.0054(6) 0.0022(6) 0.0044(6)
C2 0.0247(8) 0.0206(7) 0.0202(7) 0.0073(6) 0.0016(6) 0.0030(6)
C3 0.0217(8) 0.0242(8) 0.0179(7) 0.0071(6) 0.0008(6) 0.0033(6)
C4 0.0220(8) 0.0232(8) 0.0210(7) 0.0068(6) 0.0022(6) 0.0053(6)
C5 0.0232(8) 0.0223(8) 0.0192(7) 0.0072(6) -0.0005(6) 0.0028(6)
C6 0.0223(8) 0.0219(8) 0.0204(7) 0.0071(6) 0.0034(6) 0.0022(6)
C7 0.0259(9) 0.0241(8) 0.0206(7) 0.0113(6) 0.0070(6) 0.0071(7)
C8 0.0284(9) 0.0296(9) 0.0293(9) 0.0124(7) 0.0045(7) 0.0060(7)
C9 0.0259(9) 0.0430(10) 0.0333(9) 0.0177(8) 0.0040(7) 0.0111(8)
C10 0.0378(11) 0.0366(10) 0.0333(9) 0.0145(8) 0.0113(8) 0.0211(9)
C11 0.0395(11) 0.0247(8) 0.0304(9) 0.0090(7) 0.0101(8) 0.0116(8)
C12 0.0283(9) 0.0235(8) 0.0234(8) 0.0101(6) 0.0077(7) 0.0063(7)
C13 0.0543(14) 0.0339(10) 0.0269(9) 0.0046(8) 0.0078(9) 0.0010(9)
C14 0.0690(18) 0.0590(15) 0.0400(12) 0.0120(11) -0.0110(12) -0.0004(13)
C15 0.0690(17) 0.0452(12) 0.0401(11) 0.0147(10) 0.0214(11) 0.0023(11)
C16 0.0775(19) 0.0319(11) 0.0408(12) 0.0012(9) 0.0147(12) 0.0057(11)
C17 0.0326(10) 0.0424(11) 0.0367(10) 0.0172(9) 0.0061(8) -0.0058(8)
C18 0.0699(17) 0.0378(11) 0.0523(13) 0.0162(10) 0.0221(12) -0.0081(11)
C19 0.0454(13) 0.0543(13) 0.0424(12) 0.0142(10) 0.0169(10) -0.0040(11)
C20 0.0402(14) 0.093(2) 0.0631(16) 0.0425(16) -0.0031(12) -0.0089(14)
C21 0.0228(8) 0.0222(8) 0.0240(8) 0.0079(6) 0.0040(6) 0.0051(6)
C22 0.0266(9) 0.0412(10) 0.0318(9) 0.0193(8) 0.0037(7) 0.0076(8)
C23 0.0216(9) 0.0439(11) 0.0400(10) 0.0191(9) 0.0028(8) 0.0101(8)
C24 0.0233(9) 0.0380(10) 0.0409(10) 0.0181(8) 0.0099(8) 0.0064(8)
C25 0.0263(9) 0.0351(9) 0.0319(9) 0.0179(8) 0.0085(7) 0.0060(7)
C26 0.0231(8) 0.0228(8) 0.0253(8) 0.0093(6) 0.0055(7) 0.0065(6)
C27 0.0317(10) 0.0345(10) 0.0415(10) 0.0191(8) 0.0032(8) 0.0138(8)
C28 0.0428(13) 0.0477(13) 0.0718(16) 0.0245(12) -0.0165(12) 0.0135(10)
C29 0.0663(19) 0.110(3) 0.0538(15) 0.0349(17) 0.0197(14) 0.0570(19)
C30 0.0494(15) 0.0568(16) 0.112(2) 0.0577(17) -0.0059(15) 0.0071(12)
C31 0.0347(10) 0.0271(9) 0.0292(9) 0.0087(7) -0.0041(8) -0.0010(8)
C32 0.0352(11) 0.0391(11) 0.0424(11) 0.0177(9) -0.0040(9) -0.0084(9)
C33 0.0542(14) 0.0291(10) 0.0398(11) 0.0045(8) 0.0020(10) 0.0103(9)
C34 0.0506(14) 0.0547(13) 0.0351(11) 0.0157(10) -0.0146(10) -0.0097(11)
C35 0.0177(8) 0.0217(8) 0.0302(8) 0.0085(7) 0.0030(6) 0.0045(6)
C36 0.0254(9) 0.0262(8) 0.0315(9) 0.0067(7) 0.0036(7) 0.0053(7)
C37 0.0326(10) 0.0212(8) 0.0422(11) 0.0021(8) 0.0021(8) 0.0027(7)
C38 0.0364(11) 0.0214(8) 0.0540(12) 0.0131(8) 0.0069(9) 0.0020(8)
C39 0.0361(11) 0.0277(9) 0.0417(10) 0.0166(8) 0.0073(8) 0.0014(8)
C40 0.0254(9) 0.0236(8) 0.0327(9) 0.0116(7) 0.0047(7) 0.0040(7)
C41 0.0288(10) 0.0423(11) 0.0326(9) 0.0154(8) -0.0011(8) 0.0065(8)
C42 0.0408(13) 0.0735(17) 0.0345(11) 0.0175(11) -0.0068(9) 0.0013(12)
C43 0.0311(11) 0.0721(16) 0.0470(12) 0.0307(12) 0.0028(9) 0.0034(11)
C44 0.0424(13) 0.0493(13) 0.0637(15) 0.0168(12) 0.0073(11) 0.0191(11)
C45 0.0357(10) 0.0305(9) 0.0268(8) 0.0093(7) 0.0097(8) 0.0079(8)
C46 0.0461(12) 0.0363(10) 0.0283(9) 0.0086(8) 0.0029(8) 0.0072(9)
C47 0.0402(11) 0.0364(10) 0.0341(10) 0.0108(8) 0.0063(8) 0.0116(9)
C48 0.0518(14) 0.0480(12) 0.0444(12) 0.0195(10) 0.0227(11) 0.0079(10)

loop_
_atom_type_symbol
_atom_type_description
_atom_type_scat_dispersion_real
_atom_type_scat_dispersion_imag
_atom_type_scat_source
C C 0.0181 0.0091 'International Tables Vol C Tables 4.2.6.8 and 6.1.1.4'
H H 0.0000 0.0000 'International Tables Vol C Tables 4.2.6.8 and 6.1.1.4'
Cl Cl 0.3639 0.7018 'International Tables Vol C Tables 4.2.6.8 and 6.1.1.4'
O O 0.0492 0.0322 'International Tables Vol C Tables 4.2.6.8 and 6.1.1.4'
Si Si 0.2541 0.3302 'International Tables Vol C Tables 4.2.6.8 and 6.1.1.4'

loop_
_exptl_crystal_face_index_h
_exptl_crystal_face_index_k
_exptl_crystal_face_index_l
_exptl_crystal_face_perp_dist
1 1 0 0.0716
1 2 0 0.0697
1 -1 -2 0.0311
1 -1 1 0.0359
9 -1 -1 0.0558
0 -7 9 0.0508
4 -4 8 0.0377
-5 5 4 0.0377
-5 6 2 0.0370
-6 6 -5 0.0278
-5 2 -8 0.0325
-4 -7 5 0.0682
7 -6 3 0.0355
2 -7 8 0.0421
1 -1 9 0.0325
0 -1 -8 0.0309

loop_
_geom_angle_atom_site_label_1
_geom_angle_atom_site_label_2
_geom_angle_atom_site_label_3
_geom_angle
_geom_angle_site_symmetry_1
_geom_angle_site_symmetry_3
_geom_angle_publ_flag
O1 Si1 Cl1 109.28(6) . . ?
O1 Si1 C12 110.42(8) . . ?
O2 Si1 Cl1 110.64(6) . . ?
O2 Si1 O1 109.10(7) . . ?
O2 Si1 C12 107.96(7) . . ?
C12 Si1 Cl1 109.43(6) . . ?
O3 Si2 Cl2 108.59(5) . . ?
O3 Si2 C26 106.73(7) . . ?
O4 Si2 Cl2 108.21(5) . . ?
O4 Si2 O3 109.75(7) . . ?
O4 Si2 C26 117.19(7) . . ?
C26 Si2 Cl2 106.07(6) . . ?
O5 Si3 Cl3 108.56(5) . . ?
O5 Si3 O6 111.40(7) . . ?
O5 Si3 C40 112.45(7) . . ?
O6 Si3 Cl3 107.91(5) . . ?
O6 Si3 C40 108.14(8) . . ?
C40 Si3 Cl3 108.25(6) . . ?
C13 O1 Si1 138.95(12) . . ?
C17 O2 Si1 133.12(12) . . ?
C27 O3 Si2 134.85(13) . . ?
C31 O4 Si2 139.52(12) . . ?
C41 O5 Si3 133.98(12) . . ?
C45 O6 Si3 134.61(12) . . ?
C2 C1 C6 119.47(15) . . ?
C2 C1 C7 120.21(14) . . ?
C6 C1 C7 120.26(14) . . ?
C1 C2 H2 119.6 . . ?
C3 C2 C1 120.83(15) . . ?
C3 C2 H2 119.6 . . ?
C2 C3 C4 119.05(15) . . ?
C2 C3 C21 119.75(15) . . ?
C4 C3 C21 121.13(15) . . ?
C3 C4 H4 119.5 . . ?
C5 C4 C3 121.07(15) . . ?
C5 C4 H4 119.5 . . ?
C4 C5 C35 119.91(14) . . ?
C6 C5 C4 118.90(15) . . ?
C6 C5 C35 120.96(15) . . ?
C1 C6 H6 119.7 . . ?
C5 C6 C1 120.66(15) . . ?
C5 C6 H6 119.7 . . ?
C8 C7 C1 117.78(15) . . ?
C8 C7 C12 119.63(15) . . ?
C12 C7 C1 122.57(16) . . ?
C7 C8 H8 119.4 . . ?
C9 C8 C7 121.15(18) . . ?
C9 C8 H8 119.4 . . ?
C8 C9 H9 120.1 . . ?
C10 C9 C8 119.74(19) . . ?
C10 C9 H9 120.1 . . ?
C9 C10 H10 120.1 . . ?
C9 C10 C11 119.84(17) . . ?
C11 C10 H10 120.1 . . ?
C10 C11 H11 119.1 . . ?
C10 C11 C12 121.85(18) . . ?
C12 C11 H11 119.1 . . ?
C7 C12 Si1 126.66(13) . . ?
C11 C12 Si1 115.53(14) . . ?
C11 C12 C7 117.77(17) . . ?
O1 C13 C14 108.28(19) . . ?
O1 C13 C15 109.96(17) . . ?
O1 C13 C16 104.65(17) . . ?
C14 C13 C15 111.4(2) . . ?
C14 C13 C16 111.5(2) . . ?
C16 C13 C15 110.8(2) . . ?
C13 C14 H14A 109.5 . . ?
C13 C14 H14B 109.5 . . ?
C13 C14 H14C 109.5 . . ?
H14A C14 H14B 109.5 . . ?
H14A C14 H14C 109.5 . . ?
H14B C14 H14C 109.5 . . ?
C13 C15 H15A 109.5 . . ?
C13 C15 H15B 109.5 . . ?
C13 C15 H15C 109.5 . . ?
H15A C15 H15B 109.5 . . ?
H15A C15 H15C 109.5 . . ?
H15B C15 H15C 109.5 . . ?
C13 C16 H16A 109.5 . . ?
C13 C16 H16B 109.5 . . ?
C13 C16 H16C 109.5 . . ?
H16A C16 H16B 109.5 . . ?
H16A C16 H16C 109.5 . . ?
H16B C16 H16C 109.5 . . ?
O2 C17 C18 107.61(18) . . ?
O2 C17 C19 105.46(17) . . ?
O2 C17 C20 110.57(17) . . ?
C19 C17 C18 110.63(18) . . ?
C20 C17 C18 110.7(2) . . ?
C20 C17 C19 111.6(2) . . ?
C17 C18 H18A 109.5 . . ?
C17 C18 H18B 109.5 . . ?
C17 C18 H18C 109.5 . . ?
H18A C18 H18B 109.5 . . ?
H18A C18 H18C 109.5 . . ?
H18B C18 H18C 109.5 . . ?
C17 C19 H19A 109.5 . . ?
C17 C19 H19B 109.5 . . ?
C17 C19 H19C 109.5 . . ?
H19A C19 H19B 109.5 . . ?
H19A C19 H19C 109.5 . . ?
H19B C19 H19C 109.5 . . ?
C17 C20 H20A 109.5 . . ?
C17 C20 H20B 109.5 . . ?
C17 C20 H20C 109.5 . . ?
H20A C20 H20B 109.5 . . ?
H20A C20 H20C 109.5 . . ?
H20B C20 H20C 109.5 . . ?
C22 C21 C3 117.78(15) . . ?
C22 C21 C26 118.93(16) . . ?
C26 C21 C3 123.21(15) . . ?
C21 C22 H22 119.2 . . ?
C23 C22 C21 121.63(17) . . ?
C23 C22 H22 119.2 . . ?
C22 C23 H23 120.1 . . ?
C24 C23 C22 119.73(18) . . ?
C24 C23 H23 120.1 . . ?
C23 C24 H24 120.3 . . ?
C23 C24 C25 119.39(17) . . ?
C25 C24 H24 120.3 . . ?
C24 C25 H25 118.9 . . ?
C24 C25 C26 122.22(16) . . ?
C26 C25 H25 118.9 . . ?
C21 C26 Si2 125.30(13) . . ?
C25 C26 Si2 116.65(13) . . ?
C25 C26 C21 118.04(16) . . ?
O3 C27 C28 112.12(17) . . ?
O3 C27 C29 106.34(17) . . ?
O3 C27 C30 105.54(17) . . ?
C28 C27 C30 109.9(2) . . ?
C29 C27 C28 111.5(2) . . ?
C29 C27 C30 111.3(2) . . ?
C27 C28 H28A 109.5 . . ?
C27 C28 H28B 109.5 . . ?
C27 C28 H28C 109.5 . . ?
H28A C28 H28B 109.5 . . ?
H28A C28 H28C 109.5 . . ?
H28B C28 H28C 109.5 . . ?
C27 C29 H29A 109.5 . . ?
C27 C29 H29B 109.5 . . ?
C27 C29 H29C 109.5 . . ?
H29A C29 H29B 109.5 . . ?
H29A C29 H29C 109.5 . . ?
H29B C29 H29C 109.5 . . ?
C27 C30 H30A 109.5 . . ?
C27 C30 H30B 109.5 . . ?
C27 C30 H30C 109.5 . . ?
H30A C30 H30B 109.5 . . ?
H30A C30 H30C 109.5 . . ?
H30B C30 H30C 109.5 . . ?
O4 C31 C32 104.50(15) . . ?
O4 C31 C33 109.76(16) . . ?
O4 C31 C34 108.74(16) . . ?
C32 C31 C33 111.37(17) . . ?
C32 C31 C34 110.67(18) . . ?
C34 C31 C33 111.53(18) . . ?
C31 C32 H32A 109.5 . . ?
C31 C32 H32B 109.5 . . ?
C31 C32 H32C 109.5 . . ?
H32A C32 H32B 109.5 . . ?
H32A C32 H32C 109.5 . . ?
H32B C32 H32C 109.5 . . ?
C31 C33 H33A 109.5 . . ?
C31 C33 H33B 109.5 . . ?
C31 C33 H33C 109.5 . . ?
H33A C33 H33B 109.5 . . ?
H33A C33 H33C 109.5 . . ?
H33B C33 H33C 109.5 . . ?
C31 C34 H34A 109.5 . . ?
C31 C34 H34B 109.5 . . ?
C31 C34 H34C 109.5 . . ?
H34A C34 H34B 109.5 . . ?
H34A C34 H34C 109.5 . . ?
H34B C34 H34C 109.5 . . ?
C36 C35 C5 116.33(15) . . ?
C36 C35 C40 119.27(16) . . ?
C40 C35 C5 124.39(15) . . ?
C35 C36 H36 119.3 . . ?
C37 C36 C35 121.43(17) . . ?
C37 C36 H36 119.3 . . ?
C36 C37 H37 120.2 . . ?
C38 C37 C36 119.59(18) . . ?
C38 C37 H37 120.2 . . ?
C37 C38 H38 120.1 . . ?
C39 C38 C37 119.81(18) . . ?
C39 C38 H38 120.1 . . ?
C38 C39 H39 119.0 . . ?
C38 C39 C40 121.94(18) . . ?
C40 C39 H39 119.0 . . ?
C35 C40 Si3 123.15(13) . . ?
C39 C40 Si3 118.76(14) . . ?
C39 C40 C35 117.96(17) . . ?
O5 C41 C42 106.97(17) . . ?
O5 C41 C43 106.28(16) . . ?
O5 C41 C44 111.20(17) . . ?
C42 C41 C44 111.62(19) . . ?
C43 C41 C42 111.79(19) . . ?
C43 C41 C44 108.86(19) . . ?
C41 C42 H42A 109.5 . . ?
C41 C42 H42B 109.5 . . ?
C41 C42 H42C 109.5 . . ?
H42A C42 H42B 109.5 . . ?
H42A C42 H42C 109.5 . . ?
H42B C42 H42C 109.5 . . ?
C41 C43 H43A 109.5 . . ?
C41 C43 H43B 109.5 . . ?
C41 C43 H43C 109.5 . . ?
H43A C43 H43B 109.5 . . ?
H43A C43 H43C 109.5 . . ?
H43B C43 H43C 109.5 . . ?
C41 C44 H44A 109.5 . . ?
C41 C44 H44B 109.5 . . ?
C41 C44 H44C 109.5 . . ?
H44A C44 H44B 109.5 . . ?
H44A C44 H44C 109.5 . . ?
H44B C44 H44C 109.5 . . ?
O6 C45 C46 110.83(15) . . ?
O6 C45 C47 104.90(14) . . ?
O6 C45 C48 107.81(16) . . ?
C46 C45 C47 110.91(17) . . ?
C46 C45 C48 111.57(17) . . ?
C48 C45 C47 110.57(17) . . ?
C45 C46 H46A 109.5 . . ?
C45 C46 H46B 109.5 . . ?
C45 C46 H46C 109.5 . . ?
H46A C46 H46B 109.5 . . ?
H46A C46 H46C 109.5 . . ?
H46B C46 H46C 109.5 . . ?
C45 C47 H47A 109.5 . . ?
C45 C47 H47B 109.5 . . ?
C45 C47 H47C 109.5 . . ?
H47A C47 H47B 109.5 . . ?
H47A C47 H47C 109.5 . . ?
H47B C47 H47C 109.5 . . ?
C45 C48 H48A 109.5 . . ?
C45 C48 H48B 109.5 . . ?
C45 C48 H48C 109.5 . . ?
H48A C48 H48B 109.5 . . ?
H48A C48 H48C 109.5 . . ?
H48B C48 H48C 109.5 . . ?

loop_
_geom_bond_atom_site_label_1
_geom_bond_atom_site_label_2
_geom_bond_distance
_geom_bond_site_symmetry_2
_geom_bond_publ_flag
Cl1 Si1 2.0641(6) . ?
Cl2 Si2 2.0829(6) . ?
Cl3 Si3 2.0848(6) . ?
Si1 O1 1.6094(13) . ?
Si1 O2 1.6083(13) . ?
Si1 C12 1.8718(19) . ?
Si2 O3 1.6032(13) . ?
Si2 O4 1.5983(13) . ?
Si2 C26 1.8684(18) . ?
Si3 O5 1.6030(14) . ?
Si3 O6 1.6034(13) . ?
Si3 C40 1.8618(19) . ?
O1 C13 1.446(2) . ?
O2 C17 1.457(2) . ?
O3 C27 1.452(2) . ?
O4 C31 1.443(2) . ?
O5 C41 1.451(2) . ?
O6 C45 1.452(2) . ?
C1 C2 1.393(2) . ?
C1 C6 1.401(2) . ?
C1 C7 1.489(2) . ?
C2 H2 0.9500 . ?
C2 C3 1.389(2) . ?
C3 C4 1.399(2) . ?
C3 C21 1.492(2) . ?
C4 H4 0.9500 . ?
C4 C5 1.400(2) . ?
C5 C6 1.391(2) . ?
C5 C35 1.502(2) . ?
C6 H6 0.9500 . ?
C7 C8 1.397(3) . ?
C7 C12 1.408(2) . ?
C8 H8 0.9500 . ?
C8 C9 1.384(3) . ?
C9 H9 0.9500 . ?
C9 C10 1.380(3) . ?
C10 H10 0.9500 . ?
C10 C11 1.381(3) . ?
C11 H11 0.9500 . ?
C11 C12 1.405(2) . ?
C13 C14 1.513(4) . ?
C13 C15 1.524(3) . ?
C13 C16 1.515(3) . ?
C14 H14A 0.9800 . ?
C14 H14B 0.9800 . ?
C14 H14C 0.9800 . ?
C15 H15A 0.9800 . ?
C15 H15B 0.9800 . ?
C15 H15C 0.9800 . ?
C16 H16A 0.9800 . ?
C16 H16B 0.9800 . ?
C16 H16C 0.9800 . ?
C17 C18 1.522(3) . ?
C17 C19 1.512(3) . ?
C17 C20 1.508(3) . ?
C18 H18A 0.9800 . ?
C18 H18B 0.9800 . ?
C18 H18C 0.9800 . ?
C19 H19A 0.9800 . ?
C19 H19B 0.9800 . ?
C19 H19C 0.9800 . ?
C20 H20A 0.9800 . ?
C20 H20B 0.9800 . ?
C20 H20C 0.9800 . ?
C21 C22 1.394(3) . ?
C21 C26 1.413(2) . ?
C22 H22 0.9500 . ?
C22 C23 1.388(3) . ?
C23 H23 0.9500 . ?
C23 C24 1.380(3) . ?
C24 H24 0.9500 . ?
C24 C25 1.382(3) . ?
C25 H25 0.9500 . ?
C25 C26 1.401(2) . ?
C27 C28 1.513(3) . ?
C27 C29 1.503(3) . ?
C27 C30 1.515(3) . ?
C28 H28A 0.9800 . ?
C28 H28B 0.9800 . ?
C28 H28C 0.9800 . ?
C29 H29A 0.9800 . ?
C29 H29B 0.9800 . ?
C29 H29C 0.9800 . ?
C30 H30A 0.9800 . ?
C30 H30B 0.9800 . ?
C30 H30C 0.9800 . ?
C31 C32 1.521(3) . ?
C31 C33 1.522(3) . ?
C31 C34 1.522(3) . ?
C32 H32A 0.9800 . ?
C32 H32B 0.9800 . ?
C32 H32C 0.9800 . ?
C33 H33A 0.9800 . ?
C33 H33B 0.9800 . ?
C33 H33C 0.9800 . ?
C34 H34A 0.9800 . ?
C34 H34B 0.9800 . ?
C34 H34C 0.9800 . ?
C35 C36 1.396(3) . ?
C35 C40 1.408(3) . ?
C36 H36 0.9500 . ?
C36 C37 1.388(3) . ?
C37 H37 0.9500 . ?
C37 C38 1.380(3) . ?
C38 H38 0.9500 . ?
C38 C39 1.379(3) . ?
C39 H39 0.9500 . ?
C39 C40 1.407(3) . ?
C41 C42 1.512(3) . ?
C41 C43 1.510(3) . ?
C41 C44 1.530(3) . ?
C42 H42A 0.9800 . ?
C42 H42B 0.9800 . ?
C42 H42C 0.9800 . ?
C43 H43A 0.9800 . ?
C43 H43B 0.9800 . ?
C43 H43C 0.9800 . ?
C44 H44A 0.9800 . ?
C44 H44B 0.9800 . ?
C44 H44C 0.9800 . ?
C45 C46 1.513(3) . ?
C45 C47 1.523(3) . ?
C45 C48 1.523(3) . ?
C46 H46A 0.9800 . ?
C46 H46B 0.9800 . ?
C46 H46C 0.9800 . ?
C47 H47A 0.9800 . ?
C47 H47B 0.9800 . ?
C47 H47C 0.9800 . ?
C48 H48A 0.9800 . ?
C48 H48B 0.9800 . ?
C48 H48C 0.9800 . ?

loop_
_geom_torsion_atom_site_label_1
_geom_torsion_atom_site_label_2
_geom_torsion_atom_site_label_3
_geom_torsion_atom_site_label_4
_geom_torsion
_geom_torsion_site_symmetry_1
_geom_torsion_site_symmetry_2
_geom_torsion_site_symmetry_3
_geom_torsion_site_symmetry_4
_geom_torsion_publ_flag
Cl1 Si1 O1 C13 -33.5(2) . . . . ?
Cl1 Si1 O2 C17 -80.59(17) . . . . ?
Cl1 Si1 C12 C7 -39.37(15) . . . . ?
Cl1 Si1 C12 C11 138.29(12) . . . . ?
Cl2 Si2 O3 C27 69.03(17) . . . . ?
Cl2 Si2 O4 C31 44.62(18) . . . . ?
Cl2 Si2 C26 C21 -151.76(14) . . . . ?
Cl2 Si2 C26 C25 29.39(15) . . . . ?
Cl3 Si3 O5 C41 48.20(16) . . . . ?
Cl3 Si3 O6 C45 53.88(17) . . . . ?
Cl3 Si3 C40 C35 -168.56(14) . . . . ?
Cl3 Si3 C40 C39 7.35(17) . . . . ?
Si1 O1 C13 C14 80.8(3) . . . . ?
Si1 O1 C13 C15 -41.1(3) . . . . ?
Si1 O1 C13 C16 -160.22(18) . . . . ?
Si1 O2 C17 C18 -75.5(2) . . . . ?
Si1 O2 C17 C19 166.42(15) . . . . ?
Si1 O2 C17 C20 45.6(3) . . . . ?
Si2 O3 C27 C28 -3.8(3) . . . . ?
Si2 O3 C27 C29 118.2(2) . . . . ?
Si2 O3 C27 C30 -123.5(2) . . . . ?
Si2 O4 C31 C32 156.40(15) . . . . ?
Si2 O4 C31 C33 36.9(2) . . . . ?
Si2 O4 C31 C34 -85.4(2) . . . . ?
Si3 O5 C41 C42 -101.1(2) . . . . ?
Si3 O5 C41 C43 139.34(16) . . . . ?
Si3 O5 C41 C44 21.0(2) . . . . ?
Si3 O6 C45 C46 28.5(2) . . . . ?
Si3 O6 C45 C47 148.24(15) . . . . ?
Si3 O6 C45 C48 -93.9(2) . . . . ?
O1 Si1 O2 C17 39.66(19) . . . . ?
O1 Si1 C12 C7 -159.69(13) . . . . ?
O1 Si1 C12 C11 17.96(15) . . . . ?
O2 Si1 O1 C13 -154.6(2) . . . . ?
O2 Si1 C12 C7 81.12(15) . . . . ?
O2 Si1 C12 C11 -101.23(13) . . . . ?
O3 Si2 O4 C31 162.96(17) . . . . ?
O3 Si2 C26 C21 92.58(16) . . . . ?
O3 Si2 C26 C25 -86.27(15) . . . . ?
O4 Si2 O3 C27 -49.07(18) . . . . ?
O4 Si2 C26 C21 -30.86(17) . . . . ?
O4 Si2 C26 C25 150.29(13) . . . . ?
O5 Si3 O6 C45 -65.19(17) . . . . ?
O5 Si3 C40 C35 -48.64(17) . . . . ?
O5 Si3 C40 C39 127.27(15) . . . . ?
O6 Si3 O5 C41 166.89(15) . . . . ?
O6 Si3 C40 C35 74.78(16) . . . . ?
O6 Si3 C40 C39 -109.31(15) . . . . ?
C1 C2 C3 C4 1.0(2) . . . . ?
C1 C2 C3 C21 -175.81(15) . . . . ?
C1 C7 C8 C9 -177.94(15) . . . . ?
C1 C7 C12 Si1 -5.1(2) . . . . ?
C1 C7 C12 C11 177.26(15) . . . . ?
C2 C1 C6 C5 0.1(2) . . . . ?
C2 C1 C7 C8 123.78(18) . . . . ?
C2 C1 C7 C12 -54.6(2) . . . . ?
C2 C3 C4 C5 0.1(2) . . . . ?
C2 C3 C21 C22 120.08(18) . . . . ?
C2 C3 C21 C26 -56.6(2) . . . . ?
C3 C4 C5 C6 -1.2(2) . . . . ?
C3 C4 C5 C35 173.31(15) . . . . ?
C3 C21 C22 C23 -174.37(17) . . . . ?
C3 C21 C26 Si2 -3.7(2) . . . . ?
C3 C21 C26 C25 175.11(16) . . . . ?
C4 C3 C21 C22 -56.7(2) . . . . ?
C4 C3 C21 C26 126.61(18) . . . . ?
C4 C5 C6 C1 1.1(2) . . . . ?
C4 C5 C35 C36 -59.3(2) . . . . ?
C4 C5 C35 C40 122.30(19) . . . . ?
C5 C35 C36 C37 -178.51(17) . . . . ?
C5 C35 C40 Si3 -5.1(3) . . . . ?
C5 C35 C40 C39 178.94(17) . . . . ?
C6 C1 C2 C3 -1.2(2) . . . . ?
C6 C1 C7 C8 -53.6(2) . . . . ?
C6 C1 C7 C12 128.02(17) . . . . ?
C6 C5 C35 C36 115.07(18) . . . . ?
C6 C5 C35 C40 -63.3(2) . . . . ?
C7 C1 C2 C3 -178.53(15) . . . . ?
C7 C1 C6 C5 177.46(15) . . . . ?
C7 C8 C9 C10 0.4(3) . . . . ?
C8 C7 C12 Si1 176.49(12) . . . . ?
C8 C7 C12 C11 -1.1(2) . . . . ?
C8 C9 C10 C11 -0.6(3) . . . . ?
C9 C10 C11 C12 -0.1(3) . . . . ?
C10 C11 C12 Si1 -176.97(14) . . . . ?
C10 C11 C12 C7 0.9(3) . . . . ?
C12 Si1 O1 C13 86.9(2) . . . . ?
C12 Si1 O2 C17 159.68(17) . . . . ?
C12 C7 C8 C9 0.5(2) . . . . ?
C21 C3 C4 C5 176.95(15) . . . . ?
C21 C22 C23 C24 -1.5(3) . . . . ?
C22 C21 C26 Si2 179.63(14) . . . . ?
C22 C21 C26 C25 -1.5(3) . . . . ?
C22 C23 C24 C25 -0.4(3) . . . . ?
C23 C24 C25 C26 1.3(3) . . . . ?
C24 C25 C26 Si2 178.61(15) . . . . ?
C24 C25 C26 C21 -0.3(3) . . . . ?
C26 Si2 O3 C27 -177.02(16) . . . . ?
C26 Si2 O4 C31 -75.15(19) . . . . ?
C26 C21 C22 C23 2.5(3) . . . . ?
C35 C5 C6 C1 -173.37(15) . . . . ?
C35 C36 C37 C38 -0.7(3) . . . . ?
C36 C35 C40 Si3 176.53(13) . . . . ?
C36 C35 C40 C39 0.6(3) . . . . ?
C36 C37 C38 C39 0.8(3) . . . . ?
C37 C38 C39 C40 -0.2(3) . . . . ?
C38 C39 C40 Si3 -176.60(16) . . . . ?
C38 C39 C40 C35 -0.5(3) . . . . ?
C40 Si3 O5 C41 -71.54(17) . . . . ?
C40 Si3 O6 C45 170.76(15) . . . . ?
C40 C35 C36 C37 0.0(3) . . . . ?

loop_
_exptl_oxdiff_crystal_face_indexfrac_h
_exptl_oxdiff_crystal_face_indexfrac_k
_exptl_oxdiff_crystal_face_indexfrac_l
_exptl_oxdiff_crystal_face_x
_exptl_oxdiff_crystal_face_y
_exptl_oxdiff_crystal_face_z
1.0000 1.0000 -0.0000 -0.1571 0.0383 -0.0588
1.0000 2.0000 -0.0000 -0.2510 -0.0163 -0.1140
1.0000 -1.0000 -2.0000 0.1815 0.2319 -0.0944
1.0000 -1.0000 1.0000 -0.0449 0.1054 0.1245
8.8330 -0.9277 -1.1869 -0.3822 0.9216 -0.0677
-0.0363 -6.8104 8.5510 -0.0036 0.0082 1.0000
4.0966 -4.0175 8.4078 -0.5165 0.2458 0.8203
-5.0763 4.7400 4.0518 -0.4295 -0.9015 0.0526
-4.9369 6.4338 1.7045 -0.4202 -0.8822 -0.2126
-6.1108 6.1695 -5.2426 0.2031 -0.6839 -0.7007
-4.7395 2.4504 -7.9882 0.6726 -0.2376 -0.7008
-3.9465 -7.4347 5.4448 0.5367 -0.1901 0.8220
6.6007 -6.3544 3.2302 -0.0649 0.8244 0.5623
1.6943 -7.3158 7.9063 -0.0170 0.2239 0.9745
0.7124 -0.9185 9.1213 -0.6471 -0.2681 0.7137
-0.1084 -1.3349 -8.1747 0.7490 0.4075 -0.5224
